data_7101533
loop_
_publ_author_name
'Ang, Chwee Ying'
'Boer\'e, Ren\'e T.'
'Goh, Lai Yoong'
'Koh, Lip Lin'
'Kuan, Seah Ling'
'Tan, Geok Kheng'
'Yu, Xin'

_publ_section_title
;
 \h^1^ and \h^2^ complexes of \l^3^-1,2,4,6-thiatriazinyls with CpCr(CO)~x~
;
_journal_coden_ASTM CHCOFS
_journal_issue 45
_journal_name_full
;
 Chemical Communications (Cambridge, United Kingdom)
;
_journal_page_first 4735
_journal_page_last 4737
_journal_paper_doi 10.1039/b610089a
_journal_year 2006
_chemical_formula_sum 'C22 H15 Cr N3 O3 S'
_chemical_formula_weight 453.43
_chemical_name_common 'Complex 5'
_space_group_IT_number 14
_symmetry_cell_setting monoclinic
_symmetry_space_group_name_Hall '-P 2yn'
_symmetry_space_group_name_H-M 'P 1 21/n 1'
_atom_sites_solution_hydrogens geom
_atom_sites_solution_primary direct
_atom_sites_solution_secondary difmap
_audit_creation_method SHELXL-97
_cell_angle_alpha 90.00
_cell_angle_beta 104.453(7)
_cell_angle_gamma 90.00
_cell_formula_units_Z 4
_cell_length_a 8.4611(17)
_cell_length_b 20.509(4)
_cell_length_c 11.757(2)
_cell_measurement_reflns_used 2405
_cell_measurement_temperature 223(2)
_cell_measurement_theta_max 24.52
_cell_measurement_theta_min 2.67
_cell_volume 1975.6(7)
_computing_cell_refinement 'Bruker SMART'
_computing_data_collection 'Bruker SMART'
_computing_data_reduction 'Bruker SAINT'
_computing_molecular_graphics 'Bruker SHELXTL'
_computing_publication_material 'Bruker SHELXTL'
_computing_structure_refinement 'SHELXL-97 (Sheldrick, 1997)'
_computing_structure_solution 'SHELXS-97 (Sheldrick, 1990)'
_diffrn_ambient_temperature 223(2)
_diffrn_measured_fraction_theta_full 0.999
_diffrn_measured_fraction_theta_max 0.999
_diffrn_measurement_device_type 'CCD area detector'
_diffrn_measurement_method 'phi and omega scans'
_diffrn_radiation_monochromator graphite
_diffrn_radiation_source 'fine-focus sealed tube'
_diffrn_radiation_type MoK\a
_diffrn_radiation_wavelength 0.71073
_diffrn_reflns_av_R_equivalents 0.0483
_diffrn_reflns_av_sigmaI/netI 0.0542
_diffrn_reflns_limit_h_max 7
_diffrn_reflns_limit_h_min -10
_diffrn_reflns_limit_k_max 26
_diffrn_reflns_limit_k_min -25
_diffrn_reflns_limit_l_max 15
_diffrn_reflns_limit_l_min -15
_diffrn_reflns_number 13844
_diffrn_reflns_theta_full 27.50
_diffrn_reflns_theta_max 27.50
_diffrn_reflns_theta_min 1.99
_exptl_absorpt_coefficient_mu 0.715
_exptl_absorpt_correction_T_max 0.9584
_exptl_absorpt_correction_T_min 0.7931
_exptl_absorpt_correction_type 'Sadabs, (Sheldrick 2001)'
_exptl_crystal_colour Red
_exptl_crystal_density_diffrn 1.524
_exptl_crystal_density_meas 0
_exptl_crystal_density_method 'not measured'
_exptl_crystal_description Plate
_exptl_crystal_F_000 928
_exptl_crystal_size_max 0.34
_exptl_crystal_size_mid 0.24
_exptl_crystal_size_min 0.06
_refine_diff_density_max 0.739
_refine_diff_density_min -0.304
_refine_diff_density_rms 0.097
_refine_ls_extinction_method none
_refine_ls_goodness_of_fit_ref 1.158
_refine_ls_hydrogen_treatment constr
_refine_ls_matrix_type full
_refine_ls_number_parameters 271
_refine_ls_number_reflns 4526
_refine_ls_number_restraints 0
_refine_ls_restrained_S_all 1.158
_refine_ls_R_factor_all 0.0882
_refine_ls_R_factor_gt 0.0677
_refine_ls_shift/su_max 0.001
_refine_ls_shift/su_mean 0.000
_refine_ls_structure_factor_coef Fsqd
_refine_ls_weighting_details 'calc w=1/[\s^2^(Fo^2^)+(0.0679P)^2^+1.0068P] where P=(Fo^2^+2Fc^2^)/3'
_refine_ls_weighting_scheme calc
_refine_ls_wR_factor_gt 0.1439
_refine_ls_wR_factor_ref 0.1525
_reflns_number_gt 3575
_reflns_number_total 4526
_reflns_threshold_expression >2sigma(I)
_cod_data_source_file b610089a.txt
_cod_depositor_comments
;
The following automatic conversions were performed:
'_symmetry_cell_setting' value 'Monoclinic' changed to 'monoclinic'
according to '/home/saulius/struct/CIF-dictionaries/cif_core.dic'
dictionary named 'cif_core.dic' version 2.4.1 from 2010-06-29.

Automatic conversion script
Id: cif_fix_enum 1527 2010-12-29 10:47:43Z saulius 
;
_cod_original_sg_symbol_H-M P2(1)/n
_cod_database_code 7101533

loop_
_symmetry_equiv_pos_as_xyz
'x, y, z'
'-x+1/2, y+1/2, -z+1/2'
'-x, -y, -z'
'x-1/2, -y-1/2, z-1/2'

loop_
_atom_site_label
_atom_site_type_symbol
_atom_site_fract_x
_atom_site_fract_y
_atom_site_fract_z
_atom_site_U_iso_or_equiv
_atom_site_adp_type
_atom_site_occupancy
_atom_site_symmetry_multiplicity
_atom_site_calc_flag
_atom_site_refinement_flags
Cr1 Cr -0.23736(6) 0.11768(2) 0.55425(5) 0.02412(17) Uani 1 1 d .
S1 S 0.05293(10) 0.09891(4) 0.55265(7) 0.0274(2) Uani 1 1 d .
N1 N 0.1530(4) 0.06902(14) 0.6816(3) 0.0310(7) Uani 1 1 d .
N2 N 0.2420(3) 0.17682(13) 0.7449(2) 0.0273(6) Uani 1 1 d .
N3 N 0.1490(4) 0.16806(15) 0.5342(3) 0.0330(7) Uani 1 1 d .
O1 O -0.1027(3) 0.24335(14) 0.6739(3) 0.0546(8) Uani 1 1 d .
O2 O -0.4133(4) 0.12378(16) 0.7461(3) 0.0565(8) Uani 1 1 d .
O3 O -0.1643(4) -0.01081(13) 0.6814(3) 0.0481(7) Uani 1 1 d .
C1 C -0.2485(5) 0.1198(3) 0.3647(4) 0.0534(12) Uani 1 1 d .
H1 H -0.1536 0.1190 0.3296 0.064 Uiso 1 1 calc R
C2 C -0.3254(6) 0.1755(2) 0.3924(4) 0.0534(12) Uani 1 1 d .
H2 H -0.2946 0.2211 0.3803 0.064 Uiso 1 1 calc R
C3 C -0.4570(5) 0.1561(2) 0.4344(4) 0.0478(11) Uani 1 1 d .
H3 H -0.5384 0.1852 0.4557 0.057 Uiso 1 1 calc R
C4 C -0.4614(5) 0.0876(2) 0.4328(4) 0.0496(11) Uani 1 1 d .
H4 H -0.5473 0.0599 0.4516 0.059 Uiso 1 1 calc R
C5 C -0.3318(6) 0.0661(2) 0.3896(4) 0.0533(12) Uani 1 1 d .
H5 H -0.3084 0.0201 0.3737 0.064 Uiso 1 1 calc R
C6 C 0.2287(4) 0.19656(17) 0.6321(3) 0.0268(7) Uani 1 1 d .
C7 C 0.2171(4) 0.11319(16) 0.7622(3) 0.0260(7) Uani 1 1 d .
C8 C 0.3252(4) 0.25529(16) 0.6184(3) 0.0282(7) Uani 1 1 d .
C9 C 0.3020(5) 0.28621(18) 0.5099(3) 0.0365(8) Uani 1 1 d .
H9 H 0.2188 0.2721 0.4457 0.044 Uiso 1 1 calc R
C10 C 0.4014(5) 0.33743(19) 0.4969(4) 0.0444(10) Uani 1 1 d .
H10 H 0.3856 0.3580 0.4235 0.053 Uiso 1 1 calc R
C11 C 0.5224(5) 0.3588(2) 0.5892(4) 0.0461(10) Uani 1 1 d .
H11 H 0.5889 0.3940 0.5792 0.055 Uiso 1 1 calc R
C12 C 0.5472(5) 0.32880(19) 0.6968(4) 0.0432(10) Uani 1 1 d .
H12 H 0.6309 0.3432 0.7604 0.052 Uiso 1 1 calc R
C13 C 0.4485(5) 0.27750(18) 0.7110(3) 0.0358(8) Uani 1 1 d .
H13 H 0.4654 0.2573 0.7848 0.043 Uiso 1 1 calc R
C14 C 0.2771(4) 0.08871(16) 0.8841(3) 0.0268(7) Uani 1 1 d .
C15 C 0.2283(5) 0.02754(17) 0.9148(3) 0.0342(8) Uani 1 1 d .
H15 H 0.1538 0.0025 0.8590 0.041 Uiso 1 1 calc R
C16 C 0.2895(5) 0.00388(19) 1.0269(3) 0.0406(9) Uani 1 1 d .
H16 H 0.2567 -0.0374 1.0471 0.049 Uiso 1 1 calc R
C17 C 0.3974(5) 0.03987(19) 1.1092(3) 0.0406(9) Uani 1 1 d .
H17 H 0.4391 0.0231 1.1852 0.049 Uiso 1 1 calc R
C18 C 0.4450(5) 0.10093(19) 1.0803(3) 0.0395(9) Uani 1 1 d .
H18 H 0.5177 0.1260 1.1371 0.047 Uiso 1 1 calc R
C19 C 0.3856(4) 0.12503(18) 0.9680(3) 0.0337(8) Uani 1 1 d .
H19 H 0.4190 0.1664 0.9485 0.040 Uiso 1 1 calc R
C20 C -0.1440(4) 0.19443(18) 0.6318(3) 0.0337(8) Uani 1 1 d .
C21 C -0.3471(5) 0.12274(18) 0.6727(3) 0.0358(8) Uani 1 1 d .
C22 C -0.1836(4) 0.03796(17) 0.6340(3) 0.0308(8) Uani 1 1 d .

loop_
_atom_site_aniso_label
_atom_site_aniso_U_11
_atom_site_aniso_U_22
_atom_site_aniso_U_33
_atom_site_aniso_U_23
_atom_site_aniso_U_13
_atom_site_aniso_U_12
Cr1 0.0238(3) 0.0226(3) 0.0247(3) -0.0014(2) 0.0036(2) 0.0007(2)
S1 0.0255(4) 0.0310(4) 0.0251(4) -0.0047(3) 0.0052(3) 0.0002(3)
N1 0.0312(16) 0.0273(15) 0.0306(16) -0.0016(12) 0.0003(13) 0.0055(12)
N2 0.0276(15) 0.0266(14) 0.0288(15) -0.0022(12) 0.0089(12) -0.0011(12)
N3 0.0307(16) 0.0406(17) 0.0283(16) 0.0013(13) 0.0083(13) -0.0051(13)
O1 0.0414(17) 0.0366(16) 0.080(2) -0.0247(15) 0.0035(15) 0.0008(13)
O2 0.0515(19) 0.077(2) 0.0488(19) 0.0099(16) 0.0280(16) 0.0173(16)
O3 0.0493(17) 0.0359(15) 0.0582(19) 0.0128(14) 0.0118(14) -0.0010(13)
C1 0.036(2) 0.095(4) 0.027(2) 0.005(2) 0.0030(17) 0.013(2)
C2 0.072(3) 0.041(2) 0.036(2) 0.0120(19) -0.007(2) -0.008(2)
C3 0.046(2) 0.058(3) 0.034(2) 0.0000(19) -0.0013(18) 0.026(2)
C4 0.038(2) 0.057(3) 0.043(3) 0.006(2) -0.0096(19) -0.014(2)
C5 0.070(3) 0.040(2) 0.034(2) -0.0142(18) -0.015(2) 0.018(2)
C6 0.0227(17) 0.0309(17) 0.0280(18) -0.0008(14) 0.0088(14) 0.0043(13)
C7 0.0169(15) 0.0324(18) 0.0290(18) -0.0015(14) 0.0066(13) 0.0050(13)
C8 0.0229(17) 0.0288(17) 0.0351(19) 0.0009(14) 0.0115(14) 0.0040(14)
C9 0.036(2) 0.0341(19) 0.039(2) 0.0046(16) 0.0082(17) 0.0057(16)
C10 0.050(2) 0.036(2) 0.051(3) 0.0143(18) 0.018(2) 0.0063(19)
C11 0.042(2) 0.034(2) 0.067(3) 0.009(2) 0.021(2) -0.0060(18)
C12 0.036(2) 0.040(2) 0.055(3) -0.0023(19) 0.0127(19) -0.0119(18)
C13 0.035(2) 0.038(2) 0.035(2) 0.0025(16) 0.0106(16) -0.0029(16)
C14 0.0241(17) 0.0274(17) 0.0288(18) 0.0019(14) 0.0063(14) 0.0037(13)
C15 0.037(2) 0.0297(18) 0.034(2) -0.0038(15) 0.0059(16) -0.0018(15)
C16 0.049(2) 0.032(2) 0.042(2) 0.0087(17) 0.0144(19) 0.0012(18)
C17 0.047(2) 0.044(2) 0.029(2) 0.0087(17) 0.0056(17) 0.0069(19)
C18 0.040(2) 0.046(2) 0.027(2) -0.0043(16) -0.0015(16) -0.0026(18)
C19 0.0330(19) 0.0320(19) 0.034(2) 0.0011(15) 0.0051(15) -0.0012(15)
C20 0.0255(18) 0.0311(19) 0.043(2) -0.0061(16) 0.0068(16) 0.0039(15)
C21 0.032(2) 0.038(2) 0.038(2) 0.0027(16) 0.0087(17) 0.0069(16)
C22 0.0265(18) 0.0313(19) 0.034(2) 0.0009(15) 0.0063(15) -0.0015(15)

loop_
_atom_type_symbol
_atom_type_description
_atom_type_scat_dispersion_real
_atom_type_scat_dispersion_imag
_atom_type_scat_source
C C 0.0033 0.0016 'International Tables Vol C Tables 4.2.6.8 and 6.1.1.4'
H H 0.0000 0.0000 'International Tables Vol C Tables 4.2.6.8 and 6.1.1.4'
N N 0.0061 0.0033 'International Tables Vol C Tables 4.2.6.8 and 6.1.1.4'
O O 0.0106 0.0060 'International Tables Vol C Tables 4.2.6.8 and 6.1.1.4'
S S 0.1246 0.1234 'International Tables Vol C Tables 4.2.6.8 and 6.1.1.4'
Cr Cr 0.3209 0.6236 'International Tables Vol C Tables 4.2.6.8 and 6.1.1.4'

loop_
_geom_angle_atom_site_label_1
_geom_angle_atom_site_label_2
_geom_angle_atom_site_label_3
_geom_angle
C21 Cr1 C22 77.25(16)
C21 Cr1 C20 79.56(17)
C22 Cr1 C20 117.59(16)
C21 Cr1 C4 89.51(18)
C22 Cr1 C4 98.29(16)
C20 Cr1 C4 138.51(17)
C21 Cr1 C5 123.54(19)
C22 Cr1 C5 90.57(16)
C20 Cr1 C5 148.28(18)
C4 Cr1 C5 37.41(18)
C21 Cr1 C3 87.69(17)
C22 Cr1 C3 134.13(17)
C20 Cr1 C3 101.37(17)
C4 Cr1 C3 37.77(17)
C5 Cr1 C3 62.36(16)
C21 Cr1 C1 148.39(17)
C22 Cr1 C1 117.64(18)
C20 Cr1 C1 112.20(19)
C4 Cr1 C1 61.88(17)
C5 Cr1 C1 36.64(18)
C3 Cr1 C1 61.68(16)
C21 Cr1 C2 119.44(18)
C22 Cr1 C2 152.02(16)
C20 Cr1 C2 88.78(17)
C4 Cr1 C2 62.09(17)
C5 Cr1 C2 61.62(17)
C3 Cr1 C2 36.79(17)
C1 Cr1 C2 36.79(17)
C21 Cr1 S1 133.77(12)
C22 Cr1 S1 75.73(11)
C20 Cr1 S1 80.69(11)
C4 Cr1 S1 130.95(14)
C5 Cr1 S1 93.55(14)
C3 Cr1 S1 137.23(12)
C1 Cr1 S1 77.83(12)
C2 Cr1 S1 101.40(14)
N1 S1 N3 106.13(15)
N1 S1 Cr1 109.25(11)
N3 S1 Cr1 112.42(11)
C7 N1 S1 115.2(2)
C7 N2 C6 117.2(3)
C6 N3 S1 114.9(2)
C5 C1 C2 108.2(4)
C5 C1 Cr1 70.4(2)
C2 C1 Cr1 71.6(2)
C3 C2 C1 108.1(4)
C3 C2 Cr1 70.5(2)
C1 C2 Cr1 71.6(2)
C2 C3 C4 107.7(4)
C2 C3 Cr1 72.7(2)
C4 C3 Cr1 70.3(2)
C5 C4 C3 107.6(4)
C5 C4 Cr1 72.0(2)
C3 C4 Cr1 71.9(2)
C1 C5 C4 108.4(4)
C1 C5 Cr1 72.9(2)
C4 C5 Cr1 70.6(2)
N3 C6 N2 128.2(3)
N3 C6 C8 116.1(3)
N2 C6 C8 115.6(3)
N1 C7 N2 127.4(3)
N1 C7 C14 116.1(3)
N2 C7 C14 116.5(3)
C13 C8 C9 118.4(3)
C13 C8 C6 120.6(3)
C9 C8 C6 120.8(3)
C10 C9 C8 119.8(4)
C11 C10 C9 121.0(4)
C10 C11 C12 120.0(4)
C11 C12 C13 119.7(4)
C12 C13 C8 121.1(4)
C19 C14 C15 119.0(3)
C19 C14 C7 120.8(3)
C15 C14 C7 120.1(3)
C16 C15 C14 119.9(4)
C17 C16 C15 120.7(4)
C16 C17 C18 119.9(4)
C19 C18 C17 119.9(4)
C18 C19 C14 120.5(3)
O1 C20 Cr1 173.1(3)
O2 C21 Cr1 177.8(3)
O3 C22 Cr1 174.4(3)

loop_
_geom_bond_atom_site_label_1
_geom_bond_atom_site_label_2
_geom_bond_distance
Cr1 C21 1.860(4)
Cr1 C22 1.883(4)
Cr1 C20 1.890(4)
Cr1 C4 2.159(4)
Cr1 C5 2.176(4)
Cr1 C3 2.180(4)
Cr1 C1 2.207(4)
Cr1 C2 2.208(4)
Cr1 S1 2.4908(11)
S1 N1 1.659(3)
S1 N3 1.675(3)
N1 C7 1.325(4)
N2 C7 1.345(4)
N2 C6 1.363(4)
N3 C6 1.317(4)
O1 C20 1.135(4)
O2 C21 1.140(5)
O3 C22 1.137(4)
C1 C5 1.378(7)
C1 C2 1.393(7)
C2 C3 1.385(6)
C3 C4 1.405(6)
C4 C5 1.390(7)
C6 C8 1.486(5)
C7 C14 1.484(5)
C8 C13 1.383(5)
C8 C9 1.395(5)
C9 C10 1.377(5)
C10 C11 1.365(6)
C11 C12 1.375(6)
C12 C13 1.379(5)
C14 C19 1.385(5)
C14 C15 1.396(5)
C15 C16 1.379(5)
C16 C17 1.369(6)
C17 C18 1.383(5)
C18 C19 1.381(5)
